data_7232343
loop_
_publ_author_name
'You, Li-Xin'
'Xie, Shi-Yu'
'Xia, Cheng-Cai'
'Wang, Shu-Ju'
'Xiong, Gang'
'He, Yong-Ke'
'Dragutan, Ileana'
'Dragutan, Valerian'
'Fedin, Vladimir P.'
'Sun, Ya-Guang'

_publ_section_title
;
 Unprecedented homochiral 3D lanthanide coordination polymers with
 triple-stranded helical architecture constructed from a rigid achiral
 aryldicarboxylate ligand
;
_journal_issue 11
_journal_name_full CrystEngComm
_journal_page_first 1758
_journal_paper_doi 10.1039/C8CE01242C
_journal_volume 21
_journal_year 2019
_chemical_absolute_configuration rm
_chemical_formula_moiety 'C42 H30 N6 O14 Yb2, 4(O)'
_chemical_formula_sum 'C42 H42 N6 O18 Yb2'
_chemical_formula_weight 1264.90
_space_group_crystal_system tetragonal
_space_group_IT_number 78
_space_group_name_Hall 'P 4cw'
_space_group_name_H-M_alt 'P 43'
_symmetry_space_group_name_Hall 'P 4cw'
_symmetry_space_group_name_H-M 'P 43'
_atom_sites_solution_hydrogens geom
_atom_sites_solution_primary direct
_audit_creation_date 2019-01-28
_audit_creation_method
;
Olex2 1.2
(compiled 2018.05.29 svn.r3508 for OlexSys, GUI svn.r5506)
;
_audit_update_record
;
2019-02-07 deposited with the CCDC.
2019-02-08 downloaded from the CCDC.
;
_cell_angle_alpha 90
_cell_angle_beta 90
_cell_angle_gamma 90
_cell_formula_units_Z 4
_cell_length_a 17.4158(6)
_cell_length_b 17.4158(6)
_cell_length_c 14.4403(9)
_cell_measurement_reflns_used 13583
_cell_measurement_temperature 293
_cell_measurement_theta_max 27.5
_cell_measurement_theta_min 3.1
_cell_volume 4379.9(3)
_computing_cell_refinement
;
CrystalClear-SM Expert 2.0 r1 (Rigaku, 2009)
;
_computing_data_collection
;
CrystalClear-SM Expert 2.0 r1 (Rigaku, 2009)
;
_computing_data_reduction
;
CrystalClear-SM Expert 2.0 r1 (Rigaku, 2009)
;
_computing_molecular_graphics 'Olex2 (Dolomanov et al., 2009)'
_computing_publication_material 'Olex2 (Dolomanov et al., 2009)'
_computing_structure_refinement 'ShelXL (Sheldrick, 2015)'
_computing_structure_solution 'ShelXS (Sheldrick, 2008)'
_diffrn_ambient_temperature 293
_diffrn_detector CCD
_diffrn_detector_area_resol_mean 13.6612
_diffrn_measured_fraction_theta_full 0.992
_diffrn_measured_fraction_theta_max 0.992
_diffrn_measurement_details
;
scan:
    Number of images: 180
               Slice: -60.0000 - 120.0000
         Image width: 1.0000
            Exp time: 16.0000
       Rotation axis: Omega
               Omega: 0.0000
                 Chi: 54.0000
                 Phi: 0.0000
                 XTD: 49.9979
              2theta: 29.9451
scan:
    Number of images: 180
               Slice: -60.0000 - 120.0000
         Image width: 1.0000
            Exp time: 16.0000
       Rotation axis: Omega
               Omega: 0.0000
                 Chi: 54.0000
                 Phi: 120.0000
                 XTD: 49.9979
              2theta: 29.9451
scan:
    Number of images: 180
               Slice: -60.0000 - 120.0000
         Image width: 1.0000
            Exp time: 16.0000
       Rotation axis: Omega
               Omega: 0.0000
                 Chi: 54.0000
                 Phi: 240.0000
                 XTD: 49.9979
              2theta: 29.9451
;
_diffrn_measurement_device
;
XtaLABmini: Fixed Chi 2 circle
;
_diffrn_measurement_device_type 'Bruker P4'
_diffrn_measurement_method '\w scans'
_diffrn_measurement_specimen_support Fiber
_diffrn_orient_matrix_type d*Trek
_diffrn_orient_matrix_UB_11 -0.008906
_diffrn_orient_matrix_UB_12 0.009215
_diffrn_orient_matrix_UB_13 0.055971
_diffrn_orient_matrix_UB_21 -0.055305
_diffrn_orient_matrix_UB_22 0.011184
_diffrn_orient_matrix_UB_23 -0.010642
_diffrn_orient_matrix_UB_31 -0.015208
_diffrn_orient_matrix_UB_32 -0.067009
_diffrn_orient_matrix_UB_33 0.008613
_diffrn_radiation_monochromator graphite
_diffrn_radiation_type MoK\a
_diffrn_radiation_wavelength 0.71073
_diffrn_reflns_av_R_equivalents 0.0428
_diffrn_reflns_av_unetI/netI 0.0405
_diffrn_reflns_Laue_measured_fraction_full 0.992
_diffrn_reflns_Laue_measured_fraction_max 0.992
_diffrn_reflns_limit_h_max 18
_diffrn_reflns_limit_h_min -20
_diffrn_reflns_limit_k_max 20
_diffrn_reflns_limit_k_min -17
_diffrn_reflns_limit_l_max 17
_diffrn_reflns_limit_l_min -17
_diffrn_reflns_number 26289
_diffrn_reflns_point_group_measured_fraction_full 0.990
_diffrn_reflns_point_group_measured_fraction_max 0.990
_diffrn_reflns_theta_full 25.004
_diffrn_reflns_theta_max 25.004
_diffrn_reflns_theta_min 3.054
_diffrn_source 'Sealed Tube'
_diffrn_source_current 12.0
_diffrn_source_power 0.6
_diffrn_source_voltage 50.0
_exptl_absorpt_coefficient_mu 4.330
_exptl_absorpt_correction_T_max 1.000
_exptl_absorpt_correction_T_min 0.829
_exptl_absorpt_correction_type none
_exptl_crystal_colour Colorless
_exptl_crystal_density_diffrn 1.918
_exptl_crystal_density_method 'not measured'
_exptl_crystal_description Prism
_exptl_crystal_F_000 2480
_exptl_crystal_size_max 0.2
_exptl_crystal_size_mid 0.2
_exptl_crystal_size_min 0.2
_refine_diff_density_max 1.064
_refine_diff_density_min -1.161
_refine_diff_density_rms 0.102
_refine_ls_abs_structure_details
;
 Flack x determined using 3476 quotients [(I+)-(I-)]/[(I+)+(I-)]
 (Parsons, Flack and Wagner, Acta Cryst. B69 (2013) 249-259).
;
_refine_ls_abs_structure_Flack -0.003(8)
_refine_ls_extinction_method none
_refine_ls_goodness_of_fit_ref 1.064
_refine_ls_hydrogen_treatment constr
_refine_ls_matrix_type full
_refine_ls_number_parameters 613
_refine_ls_number_reflns 7626
_refine_ls_number_restraints 1669
_refine_ls_restrained_S_all 1.079
_refine_ls_R_factor_all 0.0291
_refine_ls_R_factor_gt 0.0282
_refine_ls_shift/su_max 0.001
_refine_ls_shift/su_mean 0.000
_refine_ls_structure_factor_coef Fsqd
_refine_ls_weighting_details 'w=1/[\s^2^(Fo^2^)+(0.0423P)^2^+1.7601P] where P=(Fo^2^+2Fc^2^)/3'
_refine_ls_weighting_scheme calc
_refine_ls_wR_factor_gt 0.0712
_refine_ls_wR_factor_ref 0.0724
_reflns_Friedel_coverage 0.913
_reflns_Friedel_fraction_full 0.989
_reflns_Friedel_fraction_max 0.989
_reflns_number_gt 7468
_reflns_number_total 7626
_reflns_threshold_expression 'I > 2\s(I)'
_cod_data_source_file c8ce01242c2.cif
_cod_data_source_block shelx_CCDC3
_cod_depositor_comments 'Adding full bibliography for 7232339--7232346.cif.'
_cod_original_cell_volume 4379.9(4)
_cod_database_code 7232343
_shelx_shelxl_version_number 2016/6
_shelx_space_group_comment
;
The symmetry employed for this shelxl refinement is uniquely defined
by the following loop, which should always be used as a source of
symmetry information in preference to the above space-group names.
They are only intended as comments.
;
_shelx_estimated_absorpt_t_max 0.478
_shelx_estimated_absorpt_t_min 0.478
_olex2_refinement_description
;
1. Fixed Uiso
 At 1.2 times of:
  All C(H) groups, All C(H,H) groups, All N(H) groups
2. Uiso/Uaniso restraints and constraints
All non-hydrogen atoms have similar U: within 3.8A with sigma of 0.01 and sigma
for terminal atoms of 0.01
Uanis(N4) \\sim Ueq: with sigma of 0.01 and sigma for terminal atoms of 0.001
3.a Secondary CH2 refined with riding coordinates:
 C23(H23A,H23B), C37(H37A,H37B), C17(H17A,H17B)
3.b Aromatic/amide H refined with riding coordinates:
 C7(H7), C3(H3), N1(H1), C5(H5), C25(H25), C16(H16), C13(H13), C11(H11),
 N2(H2), C35(H35), C31(H31), C26(H26), N4(H4), C28(H28), C27(H27), C22(H22),
 C41(H41), C42(H42), C19(H19), C21(H21), C20(H20), C39(H39), C40(H40), C33(H33)
;
_olex2_submission_special_instructions 'No special instructions were received'

loop_
_space_group_symop_operation_xyz
'x, y, z'
'-y, x, z+3/4'
'-x, -y, z+1/2'
'y, -x, z+1/4'

loop_
_atom_site_label
_atom_site_type_symbol
_atom_site_fract_x
_atom_site_fract_y
_atom_site_fract_z
_atom_site_U_iso_or_equiv
_atom_site_adp_type
_atom_site_occupancy
_atom_site_site_symmetry_order
_atom_site_calc_flag
_atom_site_refinement_flags_posn
_atom_site_refinement_flags_adp
Yb1 Yb 0.46576(2) 0.62344(2) 0.11799(2) 0.01478(10) Uani 1 1 d . U
Yb2 Yb 0.90303(2) 0.91248(2) 0.26036(2) 0.01736(11) Uani 1 1 d . U
O1 O 0.4542(4) 0.7630(4) 0.1261(5) 0.0297(13) Uani 1 1 d . U
O2 O 0.5567(4) 0.7059(3) 0.1779(4) 0.0238(12) Uani 1 1 d . U
C2 C 0.6674(5) 0.9116(5) 0.2389(6) 0.0227(15) Uani 1 1 d . U
C1 C 0.7487(5) 0.9095(5) 0.2699(6) 0.0221(15) Uani 1 1 d . U
C7 C 0.6294(5) 0.8429(5) 0.2209(6) 0.0226(15) Uani 1 1 d . U
H7 H 0.653789 0.796464 0.233254 0.027 Uiso 1 1 calc R .
C3 C 0.6302(6) 0.9811(6) 0.2211(6) 0.0273(15) Uani 1 1 d . U
H3 H 0.655470 1.027347 0.231729 0.033 Uiso 1 1 calc R .
C4 C 0.5566(5) 0.9811(6) 0.1879(7) 0.0276(16) Uani 1 1 d . U
N1 N 0.5142(5) 1.0469(4) 0.1734(6) 0.0317(15) Uani 1 1 d . U
H1 H 0.464870 1.045166 0.174565 0.038 Uiso 1 1 calc R .
C6 C 0.5557(5) 0.8428(5) 0.1850(6) 0.0223(15) Uani 1 1 d . U
C8 C 0.5193(5) 0.7674(5) 0.1617(6) 0.0201(15) Uani 1 1 d . U
O3 O 0.7853(4) 0.8471(3) 0.2650(5) 0.0281(12) Uani 1 1 d . U
O4 O 0.7830(4) 0.9707(4) 0.2948(4) 0.0266(13) Uani 1 1 d . U
O5 O 0.8642(4) 0.9546(4) 0.1216(5) 0.0261(12) Uani 1 1 d . U
O9 O 0.4109(3) 0.6232(4) 0.2594(4) 0.0242(11) Uani 1 1 d . U
O12 O 0.4395(4) 0.4592(4) 0.6476(4) 0.0242(13) Uani 1 1 d . U
O11 O 0.3558(4) 0.5250(4) 0.7323(4) 0.0234(12) Uani 1 1 d . U
O10 O 0.5098(4) 0.5922(4) 0.3475(4) 0.0261(13) Uani 1 1 d . U
C29 C 0.8988(5) 0.9602(5) 0.0459(6) 0.0197(15) Uani 1 1 d . U
O6 O 0.9666(4) 0.9396(4) 0.0336(4) 0.0280(13) Uani 1 1 d . U
O8 O 0.8673(4) 1.0787(4) -0.3456(4) 0.0293(14) Uani 1 1 d . U
C15 C 0.3883(5) 0.5100(5) 0.6561(6) 0.0208(16) Uani 1 1 d . U
C5 C 0.5197(6) 0.9116(6) 0.1676(6) 0.0290(16) Uani 1 1 d . U
H5 H 0.470618 0.912034 0.142254 0.035 Uiso 1 1 calc R .
C9 C 0.4401(5) 0.6045(5) 0.3359(5) 0.0189(15) Uani 1 1 d . U
C25 C 0.5655(7) 1.1324(7) 0.3312(7) 0.0411(19) Uani 1 1 d . U
H25 H 0.546754 1.082922 0.339805 0.049 Uiso 1 1 calc R .
C24 C 0.5731(6) 1.1623(6) 0.2427(7) 0.0342(18) Uani 1 1 d . U
C23 C 0.5523(7) 1.1169(6) 0.1569(8) 0.0413(18) Uani 1 1 d . U
H23A H 0.519824 1.148562 0.117902 0.050 Uiso 1 1 calc R .
H23B H 0.598975 1.106259 0.122541 0.050 Uiso 1 1 calc R .
C14 C 0.3635(5) 0.5544(5) 0.5721(5) 0.0209(15) Uani 1 1 d . U
C10 C 0.3873(5) 0.5992(5) 0.4180(6) 0.0211(15) Uani 1 1 d . U
C16 C 0.4114(5) 0.5592(5) 0.4963(5) 0.0203(15) Uani 1 1 d . U
H16 H 0.459465 0.535953 0.497404 0.024 Uiso 1 1 calc R .
C13 C 0.2915(5) 0.5898(5) 0.5718(6) 0.0234(15) Uani 1 1 d . U
H13 H 0.260311 0.588455 0.624014 0.028 Uiso 1 1 calc R .
C11 C 0.3148(5) 0.6320(6) 0.4151(6) 0.0261(16) Uani 1 1 d . U
H11 H 0.298213 0.657002 0.361872 0.031 Uiso 1 1 calc R .
N2 N 0.1971(4) 0.6619(5) 0.4815(4) 0.0252(14) Uani 1 1 d . U
H2 H 0.184077 0.682045 0.429397 0.030 Uiso 1 1 calc R .
C36 C 0.9023(5) 1.0786(5) -0.2698(6) 0.0209(16) Uani 1 1 d . U
C30 C 0.8577(5) 0.9991(5) -0.0320(6) 0.0226(15) Uani 1 1 d . U
C35 C 0.8968(5) 1.0219(5) -0.1120(5) 0.0236(15) Uani 1 1 d . U
H35 H 0.949504 1.014112 -0.116573 0.028 Uiso 1 1 calc R .
N3 N 0.6167(6) 1.2475(6) 0.3976(6) 0.044(2) Uani 1 1 d . U
C31 C 0.7790(5) 1.0133(6) -0.0243(6) 0.0253(16) Uani 1 1 d . U
H31 H 0.752456 0.998983 0.028805 0.030 Uiso 1 1 calc R .
C12 C 0.2672(5) 0.6275(5) 0.4911(6) 0.0245(15) Uani 1 1 d . U
C32 C 0.7411(5) 1.0489(6) -0.0972(6) 0.0286(16) Uani 1 1 d . U
C26 C 0.5863(8) 1.1770(7) 0.4066(8) 0.047(2) Uani 1 1 d . U
H26 H 0.578802 1.157309 0.465848 0.057 Uiso 1 1 calc R .
N4 N 0.6648(4) 1.0619(5) -0.0827(5) 0.0317(16) Uani 1 1 d . U
H4 H 0.641363 1.039872 -0.037542 0.038 Uiso 1 1 calc R .
C28 C 0.6030(7) 1.2348(6) 0.2334(8) 0.040(2) Uani 1 1 d . U
H28 H 0.609622 1.256584 0.175153 0.048 Uiso 1 1 calc R .
C38 C 0.5488(6) 1.1293(7) -0.1017(7) 0.0403(19) Uani 1 1 d . U
C37 C 0.6248(6) 1.1119(7) -0.1425(8) 0.045(2) Uani 1 1 d . U
H37A H 0.618271 1.087868 -0.202623 0.054 Uiso 1 1 calc R .
H37B H 0.653699 1.158944 -0.150814 0.054 Uiso 1 1 calc R .
C27 C 0.6232(7) 1.2748(6) 0.3126(8) 0.042(2) Uani 1 1 d . U
H27 H 0.642620 1.324197 0.305493 0.050 Uiso 1 1 calc R .
C34 C 0.8578(5) 1.0556(5) -0.1836(5) 0.0219(15) Uani 1 1 d . U
C18 C 0.1694(6) 0.7213(6) 0.6314(7) 0.0355(18) Uani 1 1 d . U
C22 C 0.1859(7) 0.7973(7) 0.6092(8) 0.044(2) Uani 1 1 d . U
H22 H 0.183991 0.813716 0.547950 0.053 Uiso 1 1 calc R .
C17 C 0.1452(6) 0.6642(6) 0.5590(7) 0.0365(19) Uani 1 1 d . U
H17A H 0.142459 0.613553 0.586753 0.044 Uiso 1 1 calc R .
H17B H 0.094215 0.677400 0.537010 0.044 Uiso 1 1 calc R .
C41 C 0.4506(8) 1.2161(9) -0.0587(9) 0.058(2) Uani 1 1 d . U
H41 H 0.433778 1.266648 -0.055176 0.070 Uiso 1 1 calc R .
C42 C 0.5225(7) 1.2034(8) -0.0936(9) 0.053(2) Uani 1 1 d . U
H42 H 0.553228 1.244459 -0.111660 0.064 Uiso 1 1 calc R .
N5 N 0.2077(6) 0.8286(6) 0.7693(7) 0.048(2) Uani 1 1 d . U
C19 C 0.1729(7) 0.7004(7) 0.7222(8) 0.043(2) Uani 1 1 d . U
H19 H 0.162096 0.650200 0.740038 0.051 Uiso 1 1 calc R .
C21 C 0.2052(8) 0.8487(8) 0.6799(8) 0.051(2) Uani 1 1 d . U
H21 H 0.216936 0.899170 0.664118 0.061 Uiso 1 1 calc R .
C20 C 0.1927(7) 0.7553(7) 0.7876(8) 0.045(2) Uani 1 1 d . U
H20 H 0.195695 0.739586 0.849090 0.054 Uiso 1 1 calc R .
N6 N 0.4041(6) 1.1629(8) -0.0301(7) 0.058(2) Uani 1 1 d . U
C39 C 0.5004(7) 1.0725(8) -0.0735(8) 0.048(2) Uani 1 1 d . U
H39 H 0.514553 1.021224 -0.078826 0.058 Uiso 1 1 calc R .
C40 C 0.4291(8) 1.0927(9) -0.0362(10) 0.059(2) Uani 1 1 d . U
H40 H 0.397565 1.053494 -0.014500 0.071 Uiso 1 1 calc R .
C33 C 0.7790(5) 1.0684(6) -0.1790(6) 0.0277(16) Uani 1 1 d . U
H33 H 0.752512 1.089386 -0.228837 0.033 Uiso 1 1 calc R .
O13 O 0.3556(4) 0.6593(4) 0.0433(4) 0.0253(13) Uani 1 1 d . U
O14 O 0.9191(4) 0.7975(4) 0.1828(5) 0.0326(14) Uani 1 1 d . U
O7 O 0.9720(4) 1.0947(4) -0.2611(4) 0.0339(15) Uani 1 1 d . U
O15 O 0.2878(7) 0.8097(8) 0.1434(10) 0.097(3) Uani 1 1 d . U
O17 O 0.2371(10) 1.0671(11) 0.1458(12) 0.134(4) Uani 1 1 d . U
O16 O 0.3341(9) 0.9469(9) 0.0937(10) 0.110(3) Uani 1 1 d . U
O18 O 0.2512(8) 1.1886(9) 0.0217(11) 0.110(3) Uani 1 1 d . U

loop_
_atom_site_aniso_label
_atom_site_aniso_U_11
_atom_site_aniso_U_22
_atom_site_aniso_U_33
_atom_site_aniso_U_23
_atom_site_aniso_U_13
_atom_site_aniso_U_12
Yb1 0.01668(19) 0.01643(19) 0.01124(15) -0.00015(13) 0.00060(13) -0.00129(13)
Yb2 0.0183(2) 0.0214(2) 0.01236(16) 0.00183(14) -0.00216(14) -0.00192(14)
O1 0.025(3) 0.026(3) 0.038(3) -0.005(3) -0.011(3) -0.002(2)
O2 0.023(3) 0.020(3) 0.029(3) 0.001(2) -0.011(2) 0.000(2)
C2 0.022(3) 0.021(3) 0.025(3) -0.003(3) -0.002(3) -0.004(3)
C1 0.021(3) 0.023(3) 0.022(3) 0.001(3) 0.002(3) -0.007(3)
C7 0.019(3) 0.020(3) 0.029(3) -0.001(3) -0.003(3) -0.001(3)
C3 0.028(3) 0.023(3) 0.031(3) -0.004(3) -0.002(3) -0.003(3)
C4 0.029(3) 0.021(3) 0.032(3) -0.003(3) -0.004(3) -0.003(3)
N1 0.032(3) 0.018(3) 0.045(3) -0.005(3) -0.009(3) 0.006(3)
C6 0.022(3) 0.021(3) 0.024(3) -0.002(3) -0.002(3) -0.002(3)
C8 0.018(3) 0.021(3) 0.022(3) 0.003(3) -0.003(3) -0.001(3)
O3 0.022(3) 0.026(3) 0.036(3) 0.003(3) -0.004(3) -0.004(2)
O4 0.019(3) 0.030(3) 0.031(3) -0.007(2) 0.001(2) -0.005(2)
O5 0.027(3) 0.032(3) 0.019(2) 0.005(2) -0.003(2) 0.005(2)
O9 0.024(3) 0.036(3) 0.013(2) 0.007(2) 0.001(2) 0.001(2)
O12 0.026(3) 0.024(3) 0.023(3) 0.003(2) 0.002(2) 0.005(2)
O11 0.031(3) 0.026(3) 0.013(2) 0.005(2) 0.003(2) 0.005(2)
O10 0.020(3) 0.034(3) 0.025(3) 0.005(2) 0.005(2) 0.007(2)
C29 0.021(3) 0.021(3) 0.017(3) 0.002(3) -0.002(3) 0.003(3)
O6 0.026(3) 0.032(3) 0.026(3) 0.002(2) -0.002(2) 0.007(3)
O8 0.032(3) 0.040(3) 0.016(3) 0.007(2) 0.006(2) -0.002(3)
C15 0.022(4) 0.025(4) 0.015(3) 0.004(3) 0.003(3) 0.001(3)
C5 0.026(3) 0.026(3) 0.034(3) -0.004(3) -0.007(3) -0.002(3)
C9 0.022(3) 0.022(3) 0.013(3) 0.001(3) 0.003(3) 0.000(3)
C25 0.047(4) 0.033(4) 0.043(4) -0.006(3) 0.001(4) -0.004(4)
C24 0.036(4) 0.026(4) 0.041(4) -0.006(3) -0.001(3) 0.002(3)
C23 0.047(4) 0.031(4) 0.047(4) -0.001(3) -0.010(3) 0.002(3)
C14 0.024(3) 0.025(3) 0.014(3) 0.002(3) 0.002(3) 0.004(3)
C10 0.021(3) 0.028(3) 0.014(3) 0.001(3) 0.000(3) 0.004(3)
C16 0.021(3) 0.024(3) 0.016(3) 0.002(3) 0.002(3) 0.004(3)
C13 0.024(3) 0.029(3) 0.017(3) 0.001(3) 0.006(3) 0.009(3)
C11 0.026(3) 0.033(4) 0.019(3) 0.003(3) 0.001(3) 0.005(3)
N2 0.021(3) 0.042(4) 0.013(3) 0.006(3) 0.001(2) 0.017(3)
C36 0.021(4) 0.027(4) 0.015(3) 0.005(3) 0.003(3) 0.005(3)
C30 0.021(3) 0.031(3) 0.016(3) 0.002(3) 0.002(3) 0.006(3)
C35 0.021(3) 0.034(3) 0.016(3) 0.003(3) 0.002(3) 0.002(3)
N3 0.051(5) 0.038(4) 0.043(4) -0.017(3) 0.010(4) 0.000(4)
C31 0.022(3) 0.035(4) 0.019(3) 0.008(3) 0.005(3) 0.004(3)
C12 0.021(3) 0.033(3) 0.020(3) 0.005(3) 0.003(3) 0.009(3)
C32 0.023(3) 0.042(4) 0.021(3) 0.008(3) 0.003(3) 0.008(3)
C26 0.061(5) 0.041(5) 0.040(4) -0.011(4) 0.008(4) 0.001(4)
N4 0.017(3) 0.051(4) 0.027(3) 0.021(3) 0.007(3) 0.008(3)
C28 0.047(4) 0.028(4) 0.045(4) -0.007(4) 0.001(4) 0.001(4)
C38 0.032(4) 0.052(4) 0.037(4) 0.009(4) -0.002(3) 0.009(4)
C37 0.032(4) 0.061(4) 0.040(4) 0.019(4) 0.003(3) 0.013(4)
C27 0.045(5) 0.030(4) 0.050(4) -0.014(4) 0.005(4) 0.001(4)
C34 0.022(3) 0.030(3) 0.014(3) 0.002(3) 0.005(3) 0.003(3)
C18 0.032(4) 0.041(4) 0.034(4) 0.006(3) 0.010(3) 0.013(3)
C22 0.043(4) 0.049(4) 0.040(4) 0.007(4) 0.011(4) 0.011(4)
C17 0.031(4) 0.044(4) 0.035(4) 0.001(4) 0.007(3) 0.012(4)
C41 0.047(5) 0.068(5) 0.059(5) 0.004(5) 0.005(4) 0.018(4)
C42 0.043(5) 0.063(5) 0.054(4) 0.010(4) 0.002(4) 0.007(4)
N5 0.049(4) 0.052(5) 0.043(4) -0.002(4) 0.008(4) 0.010(4)
C19 0.046(4) 0.045(4) 0.036(4) 0.004(4) 0.010(4) 0.010(4)
C21 0.057(5) 0.049(5) 0.047(5) 0.011(4) 0.008(4) 0.005(5)
C20 0.048(5) 0.052(5) 0.036(4) 0.007(4) 0.010(4) 0.011(4)
N6 0.040(4) 0.081(5) 0.052(4) 0.002(4) 0.000(4) 0.012(4)
C39 0.037(4) 0.057(4) 0.051(4) -0.002(4) 0.002(4) 0.003(4)
C40 0.046(4) 0.071(5) 0.062(4) 0.003(4) 0.002(4) -0.003(4)
C33 0.021(3) 0.040(4) 0.022(3) 0.009(3) 0.000(3) 0.006(3)
O13 0.021(3) 0.025(3) 0.029(3) -0.003(2) -0.003(2) 0.003(2)
O14 0.033(3) 0.026(3) 0.038(3) -0.004(3) 0.005(3) 0.000(3)
O7 0.025(3) 0.047(4) 0.030(3) 0.014(3) 0.004(2) -0.006(3)
O15 0.083(6) 0.099(6) 0.110(7) -0.019(6) 0.002(6) 0.017(6)
O17 0.116(8) 0.141(9) 0.146(9) 0.003(8) -0.017(8) -0.023(8)
O16 0.093(6) 0.115(6) 0.123(6) 0.004(6) 0.003(5) -0.002(5)
O18 0.081(6) 0.131(7) 0.118(6) 0.009(6) 0.006(6) 0.007(6)

loop_
_atom_type_symbol
_atom_type_description
_atom_type_scat_dispersion_real
_atom_type_scat_dispersion_imag
_atom_type_scat_source
C C 0.0033 0.0016 'International Tables Vol C Tables 4.2.6.8 and 6.1.1.4'
H H 0.0000 0.0000 'International Tables Vol C Tables 4.2.6.8 and 6.1.1.4'
N N 0.0061 0.0033 'International Tables Vol C Tables 4.2.6.8 and 6.1.1.4'
O O 0.0106 0.0060 'International Tables Vol C Tables 4.2.6.8 and 6.1.1.4'
Yb Yb -0.3850 5.5486 'International Tables Vol C Tables 4.2.6.8 and 6.1.1.4'

loop_
_geom_angle_atom_site_label_1
_geom_angle_atom_site_label_2
_geom_angle_atom_site_label_3
_geom_angle
_geom_angle_site_symmetry_1
_geom_angle_site_symmetry_3
O1 Yb1 C8 27.0(2) . .
O1 Yb1 C15 97.5(2) . 4_564
O1 Yb1 C9 92.5(2) . .
O2 Yb1 O1 54.5(2) . .
O2 Yb1 C8 27.5(2) . .
O2 Yb1 C15 103.6(2) . 4_564
O2 Yb1 C9 77.9(2) . .
C8 Yb1 C15 101.5(2) . 4_564
C8 Yb1 C9 85.1(2) . .
O9 Yb1 O1 85.6(2) . .
O9 Yb1 O2 87.3(2) . .
O9 Yb1 C8 86.4(2) . .
O9 Yb1 C15 168.4(2) . 4_564
O9 Yb1 C9 17.9(2) . .
O9 Yb1 O13 94.2(2) . .
O12 Yb1 O1 134.0(2) 3_664 .
O12 Yb1 O2 79.8(2) 3_664 .
O12 Yb1 C8 107.1(2) 3_664 .
O12 Yb1 O9 97.9(2) 3_664 .
O12 Yb1 O11 86.1(2) 3_664 4_564
O12 Yb1 O10 77.8(2) 3_664 2_654
O12 Yb1 C15 87.9(2) 3_664 4_564
O12 Yb1 C9 81.3(2) 3_664 .
O12 Yb1 O13 152.5(2) 3_664 .
O11 Yb1 O1 85.4(2) 4_564 .
O11 Yb1 O2 84.9(2) 4_564 .
O11 Yb1 C8 84.1(2) 4_564 .
O11 Yb1 O9 170.5(2) 4_564 .
O11 Yb1 C15 18.8(2) 4_564 4_564
O11 Yb1 C9 160.2(2) 4_564 .
O11 Yb1 O13 86.0(2) 4_564 .
O10 Yb1 O1 148.0(2) 2_654 .
O10 Yb1 O2 155.3(2) 2_654 .
O10 Yb1 C8 171.3(2) 2_654 .
O10 Yb1 O9 85.8(2) 2_654 .
O10 Yb1 O11 103.5(2) 2_654 4_564
O10 Yb1 C15 85.7(2) 2_654 4_564
O10 Yb1 C9 88.6(2) 2_654 .
O10 Yb1 O13 78.6(2) 2_654 .
C15 Yb1 C9 168.6(2) 4_564 .
O13 Yb1 O1 71.4(2) . .
O13 Yb1 O2 125.6(2) . .
O13 Yb1 C8 98.2(2) . .
O13 Yb1 C15 76.5(2) . 4_564
O13 Yb1 C9 112.0(2) . .
C1 Yb2 C29 91.8(2) . .
C1 Yb2 C36 92.8(2) . 2_755
O3 Yb2 C1 28.0(2) . .
O3 Yb2 O4 55.4(2) . .
O3 Yb2 C29 97.7(2) . .
O3 Yb2 C36 91.8(2) . 2_755
O4 Yb2 C1 28.2(2) . .
O4 Yb2 C29 94.1(2) . .
O4 Yb2 C36 84.5(2) . 2_755
O5 Yb2 C1 75.5(2) . .
O5 Yb2 O3 85.5(2) . .
O5 Yb2 O4 77.4(2) . .
O5 Yb2 C29 17.0(2) . .
O5 Yb2 O8 170.5(2) . 2_755
O5 Yb2 C36 159.7(2) . 2_755
O5 Yb2 O14 83.5(2) . .
O6 Yb2 C1 107.2(3) 4_575 .
O6 Yb2 O3 134.8(2) 4_575 .
O6 Yb2 O4 79.4(2) 4_575 .
O6 Yb2 O5 84.9(2) 4_575 .
O6 Yb2 C29 84.6(2) 4_575 .
O6 Yb2 O8 98.7(2) 4_575 2_755
O6 Yb2 C36 82.8(2) 4_575 2_755
O6 Yb2 O14 149.1(2) 4_575 .
O8 Yb2 C1 95.0(3) 2_755 .
O8 Yb2 O3 85.8(2) 2_755 .
O8 Yb2 O4 94.6(2) 2_755 .
O8 Yb2 C29 171.1(2) 2_755 .
O8 Yb2 C36 17.6(2) 2_755 2_755
O8 Yb2 O14 97.3(2) 2_755 .
C36 Yb2 C29 167.4(2) 2_755 .
O14 Yb2 C1 97.4(3) . .
O14 Yb2 O3 72.5(2) . .
O14 Yb2 O4 125.3(2) . .
O14 Yb2 C29 76.1(2) . .
O14 Yb2 C36 114.9(2) . 2_755
O7 Yb2 C1 173.2(2) 3_775 .
O7 Yb2 O3 147.1(3) 3_775 .
O7 Yb2 O4 157.4(2) 3_775 .
O7 Yb2 O5 101.0(2) 3_775 .
O7 Yb2 C29 84.3(2) 3_775 .
O7 Yb2 O6 78.0(3) 3_775 4_575
O7 Yb2 O8 88.3(3) 3_775 2_755
O7 Yb2 C36 92.2(2) 3_775 2_755
O7 Yb2 O14 76.3(2) 3_775 .
C8 O1 Yb1 90.3(5) . .
C8 O2 Yb1 95.9(5) . .
C7 C2 C1 119.2(8) . .
C7 C2 C3 119.4(8) . .
C3 C2 C1 121.2(8) . .
C2 C1 Yb2 159.4(6) . .
O3 C1 Yb2 60.6(4) . .
O3 C1 C2 119.1(7) . .
O3 C1 O4 120.0(8) . .
O4 C1 Yb2 62.0(4) . .
O4 C1 C2 120.8(8) . .
C2 C7 H7 119.6 . .
C6 C7 C2 120.8(8) . .
C6 C7 H7 119.6 . .
C2 C3 H3 120.1 . .
C4 C3 C2 119.9(9) . .
C4 C3 H3 120.1 . .
C3 C4 N1 123.7(9) . .
C3 C4 C5 120.3(9) . .
N1 C4 C5 116.1(9) . .
C4 N1 H1 120.2 . .
C4 N1 C23 119.5(9) . .
C23 N1 H1 120.2 . .
C7 C6 C8 118.6(8) . .
C5 C6 C7 119.4(8) . .
C5 C6 C8 122.0(8) . .
O1 C8 Yb1 62.7(5) . .
O1 C8 O2 119.3(8) . .
O1 C8 C6 122.1(8) . .
O2 C8 Yb1 56.6(4) . .
O2 C8 C6 118.6(8) . .
C6 C8 Yb1 174.7(6) . .
C1 O3 Yb2 91.4(5) . .
C1 O4 Yb2 89.8(5) . .
C29 O5 Yb2 131.4(6) . .
C9 O9 Yb1 128.7(5) . .
C15 O12 Yb1 173.4(6) . 3_665
C15 O11 Yb1 126.4(5) . 2_655
C9 O10 Yb1 163.2(6) . 4_565
O5 C29 Yb2 31.6(4) . .
O5 C29 C30 117.4(8) . .
O6 C29 Yb2 92.4(5) . .
O6 C29 O5 124.0(8) . .
O6 C29 C30 118.5(7) . .
C30 C29 Yb2 148.7(6) . .
C29 O6 Yb2 179.5(6) . 2_754
C36 O8 Yb2 129.6(6) . 4_574
O12 C15 Yb1 88.2(5) . 2_655
O12 C15 O11 123.0(8) . .
O12 C15 C14 119.1(7) . .
O11 C15 Yb1 34.8(4) . 2_655
O11 C15 C14 117.9(7) . .
C14 C15 Yb1 152.7(6) . 2_655
C4 C5 H5 119.9 . .
C6 C5 C4 120.3(9) . .
C6 C5 H5 119.9 . .
O9 C9 Yb1 33.4(4) . .
O9 C9 C10 117.5(8) . .
O10 C9 Yb1 90.8(5) . .
O10 C9 O9 123.8(8) . .
O10 C9 C10 118.7(7) . .
C10 C9 Yb1 150.3(6) . .
C24 C25 H25 120.4 . .
C26 C25 H25 120.4 . .
C26 C25 C24 119.3(10) . .
C25 C24 C23 122.3(9) . .
C28 C24 C25 118.2(10) . .
C28 C24 C23 119.4(9) . .
N1 C23 C24 115.2(9) . .
N1 C23 H23A 108.5 . .
N1 C23 H23B 108.5 . .
C24 C23 H23A 108.5 . .
C24 C23 H23B 108.5 . .
H23A C23 H23B 107.5 . .
C16 C14 C15 119.9(8) . .
C16 C14 C13 120.8(8) . .
C13 C14 C15 119.3(7) . .
C16 C10 C9 119.1(8) . .
C11 C10 C9 120.6(7) . .
C11 C10 C16 120.3(8) . .
C14 C16 C10 119.5(8) . .
C14 C16 H16 120.2 . .
C10 C16 H16 120.2 . .
C14 C13 H13 120.6 . .
C14 C13 C12 118.8(8) . .
C12 C13 H13 120.6 . .
C10 C11 H11 120.0 . .
C12 C11 C10 120.1(8) . .
C12 C11 H11 120.0 . .
C12 N2 H2 120.2 . .
C12 N2 C17 119.6(7) . .
C17 N2 H2 120.2 . .
O8 C36 Yb2 32.8(4) . 4_574
O8 C36 C34 117.8(8) . .
C34 C36 Yb2 150.2(6) . 4_574
O7 C36 Yb2 91.3(5) . 4_574
O7 C36 O8 124.0(8) . .
O7 C36 C34 118.2(7) . .
C35 C30 C29 121.1(8) . .
C31 C30 C29 119.3(8) . .
C31 C30 C35 119.6(8) . .
C30 C35 H35 119.9 . .
C34 C35 C30 120.2(8) . .
C34 C35 H35 119.9 . .
C27 N3 C26 116.9(9) . .
C30 C31 H31 120.5 . .
C32 C31 C30 119.0(8) . .
C32 C31 H31 120.5 . .
C11 C12 C13 120.4(8) . .
N2 C12 C13 124.1(8) . .
N2 C12 C11 115.5(7) . .
C31 C32 C33 121.6(8) . .
N4 C32 C31 115.0(8) . .
N4 C32 C33 123.4(8) . .
C25 C26 H26 118.7 . .
N3 C26 C25 122.6(11) . .
N3 C26 H26 118.7 . .
C32 N4 H4 120.3 . .
C32 N4 C37 119.4(8) . .
C37 N4 H4 120.3 . .
C24 C28 H28 120.7 . .
C24 C28 C27 118.6(11) . .
C27 C28 H28 120.7 . .
C42 C38 C37 121.6(11) . .
C39 C38 C37 121.6(11) . .
C39 C38 C42 116.8(11) . .
N4 C37 C38 109.0(9) . .
N4 C37 H37A 109.9 . .
N4 C37 H37B 109.9 . .
C38 C37 H37A 109.9 . .
C38 C37 H37B 109.9 . .
H37A C37 H37B 108.3 . .
N3 C27 C28 124.4(11) . .
N3 C27 H27 117.8 . .
C28 C27 H27 117.8 . .
C35 C34 C36 118.5(8) . .
C35 C34 C33 121.5(8) . .
C33 C34 C36 120.0(8) . .
C22 C18 C17 121.8(10) . .
C19 C18 C22 117.9(11) . .
C19 C18 C17 120.3(10) . .
C18 C22 H22 120.3 . .
C18 C22 C21 119.3(11) . .
C21 C22 H22 120.3 . .
N2 C17 C18 112.5(9) . .
N2 C17 H17A 109.1 . .
N2 C17 H17B 109.1 . .
C18 C17 H17A 109.1 . .
C18 C17 H17B 109.1 . .
H17A C17 H17B 107.8 . .
C42 C41 H41 117.5 . .
N6 C41 H41 117.5 . .
N6 C41 C42 125.1(14) . .
C38 C42 H42 120.4 . .
C41 C42 C38 119.2(13) . .
C41 C42 H42 120.4 . .
C20 N5 C21 116.0(11) . .
C18 C19 H19 120.6 . .
C18 C19 C20 118.8(11) . .
C20 C19 H19 120.6 . .
C22 C21 H21 118.5 . .
N5 C21 C22 122.9(12) . .
N5 C21 H21 118.5 . .
N5 C20 C19 125.1(10) . .
N5 C20 H20 117.5 . .
C19 C20 H20 117.5 . .
C41 N6 C40 116.1(12) . .
C38 C39 H39 120.6 . .
C38 C39 C40 118.9(13) . .
C40 C39 H39 120.6 . .
N6 C40 C39 124.0(14) . .
N6 C40 H40 118.0 . .
C39 C40 H40 118.0 . .
C32 C33 H33 121.0 . .
C34 C33 C32 117.9(8) . .
C34 C33 H33 121.0 . .
C36 O7 Yb2 163.6(7) . 3_774

loop_
_geom_bond_atom_site_label_1
_geom_bond_atom_site_label_2
_geom_bond_distance
_geom_bond_site_symmetry_2
Yb1 O1 2.442(6) .
Yb1 O2 2.307(6) .
Yb1 C8 2.748(9) .
Yb1 O9 2.254(6) .
Yb1 O12 2.231(6) 3_664
Yb1 O11 2.243(5) 4_564
Yb1 O10 2.241(6) 2_654
Yb1 C15 3.163(8) 4_564
Yb1 C9 3.196(8) .
Yb1 O13 2.288(6) .
Yb2 C1 2.691(9) .
Yb2 O3 2.346(6) .
Yb2 O4 2.376(6) .
Yb2 O5 2.239(6) .
Yb2 C29 3.207(8) .
Yb2 O6 2.226(6) 4_575
Yb2 O8 2.247(6) 2_755
Yb2 C36 3.196(8) 2_755
Yb2 O14 2.312(7) .
Yb2 O7 2.201(7) 3_775
O1 C8 1.247(11) .
O2 C8 1.275(11) .
C2 C1 1.486(12) .
C2 C7 1.392(12) .
C2 C3 1.397(13) .
C1 O3 1.262(11) .
C1 O4 1.273(11) .
C7 H7 0.9300 .
C7 C6 1.384(13) .
C3 H3 0.9300 .
C3 C4 1.368(14) .
C4 N1 1.380(13) .
C4 C5 1.401(14) .
N1 H1 0.8600 .
N1 C23 1.408(14) .
C6 C8 1.497(12) .
C6 C5 1.376(14) .
O5 C29 1.252(11) .
O9 C9 1.259(10) .
O12 C15 1.262(11) .
O11 C15 1.265(10) .
O10 C9 1.245(11) .
C29 O6 1.246(11) .
C29 C30 1.497(12) .
O8 C36 1.253(11) .
C15 C14 1.501(11) .
C5 H5 0.9300 .
C9 C10 1.502(12) .
C25 H25 0.9300 .
C25 C24 1.386(15) .
C25 C26 1.385(15) .
C24 C23 1.516(14) .
C24 C28 1.372(15) .
C23 H23A 0.9700 .
C23 H23B 0.9700 .
C14 C16 1.380(11) .
C14 C13 1.398(12) .
C10 C16 1.393(11) .
C10 C11 1.387(13) .
C16 H16 0.9300 .
C13 H13 0.9300 .
C13 C12 1.402(12) .
C11 H11 0.9300 .
C11 C12 1.377(12) .
N2 H2 0.8600 .
N2 C12 1.367(11) .
N2 C17 1.439(12) .
C36 C34 1.521(11) .
C36 O7 1.252(11) .
C30 C35 1.398(12) .
C30 C31 1.396(13) .
C35 H35 0.9300 .
C35 C34 1.370(12) .
N3 C26 1.344(16) .
N3 C27 1.321(15) .
C31 H31 0.9300 .
C31 C32 1.389(12) .
C32 N4 1.363(12) .
C32 C33 1.396(12) .
C26 H26 0.9300 .
N4 H4 0.8600 .
N4 C37 1.410(13) .
C28 H28 0.9300 .
C28 C27 1.384(15) .
C38 C37 1.480(15) .
C38 C42 1.375(18) .
C38 C39 1.362(17) .
C37 H37A 0.9700 .
C37 H37B 0.9700 .
C27 H27 0.9300 .
C34 C33 1.391(13) .
C18 C22 1.391(16) .
C18 C17 1.505(15) .
C18 C19 1.362(15) .
C22 H22 0.9300 .
C22 C21 1.401(18) .
C17 H17A 0.9700 .
C17 H17B 0.9700 .
C41 H41 0.9300 .
C41 C42 1.368(18) .
C41 N6 1.297(19) .
C42 H42 0.9300 .
N5 C21 1.338(15) .
N5 C20 1.330(16) .
C19 H19 0.9300 .
C19 C20 1.388(17) .
C21 H21 0.9300 .
C20 H20 0.9300 .
N6 C40 1.302(19) .
C39 H39 0.9300 .
C39 C40 1.398(19) .
C40 H40 0.9300 .
C33 H33 0.9300 .

loop_
_geom_torsion_atom_site_label_1
_geom_torsion_atom_site_label_2
_geom_torsion_atom_site_label_3
_geom_torsion_atom_site_label_4
_geom_torsion
_geom_torsion_site_symmetry_1
_geom_torsion_site_symmetry_4
Yb1 O1 C8 O2 -1.5(8) . .
Yb1 O1 C8 C6 177.5(7) . .
Yb1 O2 C8 O1 1.6(9) . .
Yb1 O2 C8 C6 -177.4(6) . .
Yb1 O9 C9 O10 10.1(13) . .
Yb1 O9 C9 C10 -171.7(6) . .
Yb1 O11 C15 O12 -1.8(13) 2_655 .
Yb1 O11 C15 C14 177.3(6) 2_655 .
Yb1 O10 C9 Yb1 -97.8(18) 4_565 .
Yb1 O10 C9 O9 -103.3(19) 4_565 .
Yb1 O10 C9 C10 78(2) 4_565 .
Yb1 C15 C14 C16 162.5(9) 2_655 .
Yb1 C15 C14 C13 -18.1(18) 2_655 .
Yb1 C9 C10 C16 153.2(9) . .
Yb1 C9 C10 C11 -25.2(17) . .
Yb2 O5 C29 O6 2.1(14) . .
Yb2 O5 C29 C30 -173.5(6) . .
Yb2 C29 C30 C35 160.3(8) . .
Yb2 C29 C30 C31 -19.3(17) . .
Yb2 O8 C36 C34 -173.2(6) 4_574 .
Yb2 O8 C36 O7 5.3(14) 4_574 .
Yb2 C36 C34 C35 143.5(10) 4_574 .
Yb2 C36 C34 C33 -36.0(17) 4_574 .
Yb2 C36 O7 Yb2 -104(2) 4_574 3_774
C2 C1 O3 Yb2 156.3(7) . .
C2 C1 O4 Yb2 -156.5(7) . .
C2 C7 C6 C8 176.4(8) . .
C2 C7 C6 C5 -0.5(13) . .
C2 C3 C4 N1 176.2(9) . .
C2 C3 C4 C5 -3.0(15) . .
C1 C2 C7 C6 -174.9(8) . .
C1 C2 C3 C4 176.6(9) . .
C7 C2 C1 Yb2 94.7(18) . .
C7 C2 C1 O3 11.4(12) . .
C7 C2 C1 O4 -173.7(8) . .
C7 C2 C3 C4 1.2(14) . .
C7 C6 C8 O1 -177.4(8) . .
C7 C6 C8 O2 1.6(12) . .
C7 C6 C5 C4 -1.3(14) . .
C3 C2 C1 Yb2 -80.7(19) . .
C3 C2 C1 O3 -164.0(8) . .
C3 C2 C1 O4 10.9(13) . .
C3 C2 C7 C6 0.6(13) . .
C3 C4 N1 C23 25.3(15) . .
C3 C4 C5 C6 3.1(15) . .
C4 N1 C23 C24 -88.0(12) . .
N1 C4 C5 C6 -176.1(9) . .
C8 C6 C5 C4 -178.1(9) . .
O3 C1 O4 Yb2 18.4(8) . .
O4 C1 O3 Yb2 -18.7(8) . .
O5 C29 C30 C35 166.8(8) . .
O5 C29 C30 C31 -12.8(13) . .
O9 C9 C10 C16 162.4(8) . .
O9 C9 C10 C11 -16.0(13) . .
O12 C15 C14 C16 -21.7(13) . .
O12 C15 C14 C13 157.7(9) . .
O11 C15 C14 C16 159.1(8) . .
O11 C15 C14 C13 -21.4(13) . .
O10 C9 C10 C16 -19.3(12) . .
O10 C9 C10 C11 162.3(9) . .
C29 C30 C35 C34 178.3(8) . .
C29 C30 C31 C32 -179.6(9) . .
O6 C29 C30 C35 -9.1(13) . .
O6 C29 C30 C31 171.3(9) . .
O8 C36 C34 C35 150.9(9) . .
O8 C36 C34 C33 -28.6(14) . .
O8 C36 O7 Yb2 -107(2) . 3_774
C15 C14 C16 C10 178.7(8) . .
C15 C14 C13 C12 -176.5(8) . .
C5 C4 N1 C23 -155.5(9) . .
C5 C6 C8 O1 -0.5(13) . .
C5 C6 C8 O2 178.5(8) . .
C9 C10 C16 C14 179.7(8) . .
C9 C10 C11 C12 -179.3(9) . .
C25 C24 C23 N1 9.0(16) . .
C25 C24 C28 C27 -0.8(17) . .
C24 C25 C26 N3 -2.9(19) . .
C24 C28 C27 N3 1.1(18) . .
C23 C24 C28 C27 -178.7(10) . .
C14 C13 C12 C11 -2.6(14) . .
C14 C13 C12 N2 177.7(9) . .
C10 C11 C12 C13 0.0(15) . .
C10 C11 C12 N2 179.7(9) . .
C16 C14 C13 C12 3.0(14) . .
C16 C10 C11 C12 2.3(14) . .
C13 C14 C16 C10 -0.7(14) . .
C11 C10 C16 C14 -1.9(13) . .
C36 C34 C33 C32 -177.7(9) . .
C30 C35 C34 C36 -179.2(8) . .
C30 C35 C34 C33 0.3(15) . .
C30 C31 C32 N4 -178.6(9) . .
C30 C31 C32 C33 2.3(15) . .
C35 C30 C31 C32 0.8(14) . .
C35 C34 C33 C32 2.7(15) . .
C31 C30 C35 C34 -2.1(14) . .
C31 C32 N4 C37 166.4(10) . .
C31 C32 C33 C34 -4.1(15) . .
C12 N2 C17 C18 74.1(12) . .
C32 N4 C37 C38 -168.2(10) . .
C26 C25 C24 C23 179.5(11) . .
C26 C25 C24 C28 1.7(17) . .
C26 N3 C27 C28 -2.1(18) . .
N4 C32 C33 C34 177.0(10) . .
C28 C24 C23 N1 -173.2(10) . .
C38 C39 C40 N6 3(2) . .
C37 C38 C42 C41 177.5(11) . .
C37 C38 C39 C40 -179.4(11) . .
C27 N3 C26 C25 3.0(18) . .
C34 C36 O7 Yb2 72(2) . 3_774
C18 C22 C21 N5 -1.1(18) . .
C18 C19 C20 N5 1.3(18) . .
C22 C18 C17 N2 52.0(13) . .
C22 C18 C19 C20 -0.2(15) . .
C17 N2 C12 C13 3.4(15) . .
C17 N2 C12 C11 -176.3(9) . .
C17 C18 C22 C21 177.5(10) . .
C17 C18 C19 C20 -177.6(10) . .
C41 N6 C40 C39 -2(2) . .
C42 C38 C37 N4 130.3(12) . .
C42 C38 C39 C40 -1.7(18) . .
C42 C41 N6 C40 0(2) . .
C19 C18 C22 C21 0.2(16) . .
C19 C18 C17 N2 -130.7(10) . .
C21 N5 C20 C19 -2.1(18) . .
C20 N5 C21 C22 1.9(18) . .
N6 C41 C42 C38 1(2) . .
C39 C38 C37 N4 -52.0(15) . .
C39 C38 C42 C41 -0.2(18) . .
C33 C32 N4 C37 -14.5(16) . .
O7 C36 C34 C35 -27.7(13) . .
O7 C36 C34 C33 152.7(9) . .
